data_7231606
loop_
_publ_author_name
'Yu, Shuyan'
'Wu, Jingxin'
'Lan, Hongbing'
'Xu, Hanwen'
'Shi, Xiaofei'
'Zhu, Xuewen'
'Yin, Zhigang'

_publ_section_title
;
 Transition metal/Br\/onsted acid cooperative catalysis enabled facile
 synthesis of 8-hydroxyquinolines through one-pot reactions of
 ortho-aminophenol, aldehydes and alkynes
;
_journal_issue 59
_journal_name_full 'RSC Advances'
_journal_page_first 33968
_journal_paper_doi 10.1039/C8RA07212D
_journal_volume 8
_journal_year 2018
_chemical_formula_moiety '2(C22 H17 N O2)'
_chemical_formula_sum 'C44 H34 N2 O4'
_chemical_formula_weight 654.73
_chemical_name_systematic
;
 ?
;
_space_group_crystal_system triclinic
_space_group_IT_number 2
_space_group_name_Hall '-P 1'
_space_group_name_H-M_alt 'P -1'
_symmetry_space_group_name_Hall '-P 1'
_symmetry_space_group_name_H-M 'P -1'
_atom_sites_solution_hydrogens mixed
_atom_sites_solution_primary dual
_audit_block_doi 10.5517/ccdc.csd.cc20l3k9
_audit_creation_date 2017-10-05
_audit_creation_method
;
Olex2 1.2
(compiled 2017.03.28 svn.r3405 for OlexSys, GUI svn.r5381)
;
_audit_update_record
;
2018-08-29 deposited with the CCDC.
2018-09-25 downloaded from the CCDC.
;
_cell_angle_alpha 67.800(3)
_cell_angle_beta 87.298(3)
_cell_angle_gamma 81.654(4)
_cell_formula_units_Z 2
_cell_length_a 10.0073(4)
_cell_length_b 12.1668(5)
_cell_length_c 15.4066(5)
_cell_measurement_reflns_used 5368
_cell_measurement_temperature 293
_cell_measurement_theta_max 73.3300
_cell_measurement_theta_min 3.9280
_cell_volume 1718.35(12)
_computing_cell_refinement 'CrysAlisPro 1.171.38.46 (Rigaku OD, 2015)'
_computing_data_collection 'CrysAlisPro 1.171.38.46 (Rigaku OD, 2015)'
_computing_data_reduction 'CrysAlisPro 1.171.38.46 (Rigaku OD, 2015)'
_computing_molecular_graphics 'Olex2 (Dolomanov et al., 2009)'
_computing_publication_material 'Olex2 (Dolomanov et al., 2009)'
_computing_structure_refinement 'XL (Sheldrick, 2008)'
_computing_structure_solution 'ShelXT (Sheldrick, 2015)'
_diffrn_ambient_temperature 293
_diffrn_detector 'CCD plate'
_diffrn_detector_area_resol_mean 5.3031
_diffrn_detector_type AtlasS2
_diffrn_measured_fraction_theta_full 0.998
_diffrn_measured_fraction_theta_max 0.966
_diffrn_measurement_details
;
List of Runs (angles in degrees, time in seconds):

  # Type    Start    End  Width  t~exp~   \w     \q     \k     \f   Frames
#--------------------------------------------------------------------------
  1  \w    -65.00  -3.00   1.00    1.96    --  -40.80  57.00   0.00   62
  2  \w    -65.00  30.00   1.00    1.96    --  -40.80  38.00 150.00   95
  3  \w   -109.00 -19.00   1.00    1.96    --  -40.80 -38.00 -30.00   90
  4  \w   -104.00 -19.00   1.00    1.96    --  -40.80 -57.00-150.00   85
  5  \w     50.00  92.00   1.00    1.96    --   40.80-125.00-180.00   42
  6  \w     90.00 118.00   1.00    7.85    --  107.14-125.00-180.00   28
  7  \w     77.00 121.00   1.00    7.85    --  107.14-125.00 -60.00   44
  8  \w     89.00 121.00   1.00    7.85    --  107.14 -77.00 -30.00   32
  9  \w     60.00 108.00   1.00    7.85    --  107.14 -95.00   0.00   48
 10  \w     38.00 135.00   1.00    7.85    --  107.14 -30.00 -60.00   97
 11  \w     80.00 171.00   1.00    7.85    --  107.14  30.00 -30.00   91
 12  \w    104.00 136.00   1.00    7.85    --  107.14 125.00 -90.00   32
 13  \w     57.00 175.00   1.00    7.85    --  107.14  15.00 -90.00  118
 14  \w     36.00  64.00   1.00    7.85    --  107.14-125.00-180.00   28
 15  \w     34.00  73.00   1.00    7.85    --  107.14 -77.00 -60.00   39
 16  \w     33.00  64.00   1.00    7.85    --  107.14 -77.00 -30.00   31
 17  \w     31.00 108.00   1.00    7.85    --  107.14 -77.00  90.00   77
 18  \w     35.00 135.00   1.00    7.85    --  107.14 -61.00 150.00  100
;
_diffrn_measurement_device 'four-circle diffractometer'
_diffrn_measurement_device_type 'SuperNova, Dual, Cu at zero, AtlasS2'
_diffrn_measurement_method '\w scans'
_diffrn_orient_matrix_type 'CrysAlisPro convention (1999,Acta A55,543-557)'
_diffrn_orient_matrix_UB_11 -0.0770224000
_diffrn_orient_matrix_UB_12 -0.0914296000
_diffrn_orient_matrix_UB_13 -0.0163195000
_diffrn_orient_matrix_UB_21 0.1345159000
_diffrn_orient_matrix_UB_22 -0.0808417000
_diffrn_orient_matrix_UB_23 0.0024486000
_diffrn_orient_matrix_UB_31 -0.0135393000
_diffrn_orient_matrix_UB_32 -0.0645715000
_diffrn_orient_matrix_UB_33 0.1067352000
_diffrn_radiation_monochromator mirror
_diffrn_radiation_probe x-ray
_diffrn_radiation_type CuK\a
_diffrn_radiation_wavelength 1.54184
_diffrn_reflns_av_R_equivalents 0.0151
_diffrn_reflns_av_unetI/netI 0.0201
_diffrn_reflns_Laue_measured_fraction_full 0.998
_diffrn_reflns_Laue_measured_fraction_max 0.966
_diffrn_reflns_limit_h_max 12
_diffrn_reflns_limit_h_min -11
_diffrn_reflns_limit_k_max 12
_diffrn_reflns_limit_k_min -14
_diffrn_reflns_limit_l_max 18
_diffrn_reflns_limit_l_min -15
_diffrn_reflns_number 11762
_diffrn_reflns_point_group_measured_fraction_full 0.998
_diffrn_reflns_point_group_measured_fraction_max 0.966
_diffrn_reflns_theta_full 67.684
_diffrn_reflns_theta_max 73.735
_diffrn_reflns_theta_min 3.962
_diffrn_source 'micro-focus sealed X-ray tube'
_diffrn_source_type 'SuperNova (Cu) X-ray Source'
_exptl_absorpt_coefficient_mu 0.645
_exptl_absorpt_correction_T_max 1.00000
_exptl_absorpt_correction_T_min 0.52896
_exptl_absorpt_correction_type multi-scan
_exptl_absorpt_process_details
;
CrysAlisPro 1.171.38.46 (Rigaku Oxford Diffraction, 2015)
Empirical absorption correction using spherical harmonics,
 implemented in SCALE3 ABSPACK scaling algorithm.
;
_exptl_crystal_colour 'clear whiteish colourless'
_exptl_crystal_colour_lustre clear
_exptl_crystal_colour_modifier whiteish
_exptl_crystal_colour_primary colourless
_exptl_crystal_density_diffrn 1.265
_exptl_crystal_description plate
_exptl_crystal_F_000 688
_exptl_crystal_size_max 0.26
_exptl_crystal_size_mid 0.23
_exptl_crystal_size_min 0.17
_refine_diff_density_max 0.186
_refine_diff_density_min -0.145
_refine_diff_density_rms 0.033
_refine_ls_extinction_coef 0.0024(3)
_refine_ls_extinction_expression Fc^*^=kFc[1+0.001xFc^2^\l^3^/sin(2\q)]^-1/4^
_refine_ls_extinction_method SHELXL
_refine_ls_goodness_of_fit_ref 1.021
_refine_ls_hydrogen_treatment mixed
_refine_ls_matrix_type full
_refine_ls_number_parameters 462
_refine_ls_number_reflns 6711
_refine_ls_number_restraints 0
_refine_ls_restrained_S_all 1.021
_refine_ls_R_factor_all 0.0488
_refine_ls_R_factor_gt 0.0405
_refine_ls_shift/su_max 0.000
_refine_ls_shift/su_mean 0.000
_refine_ls_structure_factor_coef Fsqd
_refine_ls_weighting_details 'w=1/[\s^2^(Fo^2^)+(0.0624P)^2^+0.1084P] where P=(Fo^2^+2Fc^2^)/3'
_refine_ls_weighting_scheme calc
_refine_ls_wR_factor_gt 0.1100
_refine_ls_wR_factor_ref 0.1190
_reflns_Friedel_coverage 0.000
_reflns_number_gt 5494
_reflns_number_total 6711
_reflns_threshold_expression 'I > 2\s(I)'
_cod_data_source_file c8ra07212d2.cif
_cod_data_source_block su-dy-20171002-1
_cod_database_code 7231606
_shelxl_version_number 2014-3
_chemical_oxdiff_formula 'C H O N Dy '
_shelx_space_group_comment
;
The symmetry employed for this shelxl refinement is uniquely defined
by the following loop, which should always be used as a source of
symmetry information in preference to the above space-group names.
They are only intended as comments.
;
_shelx_estimated_absorpt_t_max 0.898
_shelx_estimated_absorpt_t_min 0.850
_reflns_odcompleteness_completeness 99.92
_reflns_odcompleteness_iscentric 1
_reflns_odcompleteness_theta 66.97
_olex2_refinement_description
;
1. Fixed Uiso
 At 1.2 times of:
  All C(H) groups
 At 1.5 times of:
  All C(H,H,H) groups
2.a Aromatic/amide H refined with riding coordinates:
 C18(H18), C3(H3), C19(H19), C25(H25), C44(H44), C22(H22), C16(H16), C21(H21),
 C7(H7), C5(H5), C6(H6), C29(H29), C40(H40), C12(H12), C43(H43), C41(H41),
 C28(H28), C38(H38), C27(H27), C15(H15), C14(H14), C13(H13), C37(H37), C34(H34),
  C36(H36), C35(H35)
2.b Idealised Me refined as rotating group:
 C23(H23A,H23B,H23C), C45(H45A,H45B,H45C)
;
_olex2_submission_special_instructions 'No special instructions were received'
_oxdiff_exptl_absorpt_empirical_details
;
Empirical correction (ABSPACK) includes:
- Absorption correction using spherical harmonics
- Frame scaling
;
_oxdiff_exptl_absorpt_empirical_full_max 1.774
_oxdiff_exptl_absorpt_empirical_full_min 0.800

loop_
_space_group_symop_operation_xyz
'x, y, z'
'-x, -y, -z'

loop_
_atom_site_label
_atom_site_type_symbol
_atom_site_fract_x
_atom_site_fract_y
_atom_site_fract_z
_atom_site_U_iso_or_equiv
_atom_site_adp_type
_atom_site_occupancy
_atom_site_site_symmetry_order
_atom_site_calc_flag
_atom_site_refinement_flags_posn
O2 O 0.38864(10) 0.29541(9) 0.33785(7) 0.0652(2) Uani 1 1 d .
O3 O 0.02467(11) 0.64651(9) 0.53859(7) 0.0692(3) Uani 1 1 d .
O1 O 0.09375(10) 0.56867(10) 0.72819(7) 0.0724(3) Uani 1 1 d .
N1 N 0.32123(10) 0.45745(9) 0.68447(7) 0.0532(2) Uani 1 1 d .
N2 N 0.12193(10) 0.84893(9) 0.50696(7) 0.0522(2) Uani 1 1 d .
O4 O 0.23597(15) 1.03676(10) 0.82431(8) 0.0880(4) Uani 1 1 d .
C31 C 0.10752(12) 0.82061(11) 0.43094(9) 0.0523(3) Uani 1 1 d .
C9 C 0.32671(13) 0.48920(11) 0.75975(8) 0.0534(3) Uani 1 1 d .
C24 C 0.16905(12) 0.94990(10) 0.49507(9) 0.0514(3) Uani 1 1 d .
C39 C 0.18768(12) 0.97580(10) 0.57977(9) 0.0518(3) Uani 1 1 d .
C10 C 0.44285(13) 0.46675(11) 0.81545(8) 0.0552(3) Uani 1 1 d .
C17 C 0.42631(12) 0.37353(10) 0.57601(8) 0.0505(3) Uani 1 1 d .
C4 C 0.55849(13) 0.39974(11) 0.79291(8) 0.0544(3) Uani 1 1 d .
C11 C 0.68345(13) 0.36036(12) 0.85231(8) 0.0560(3) Uani 1 1 d .
C2 C 0.43252(12) 0.40159(10) 0.66090(8) 0.0512(3) Uani 1 1 d .
C30 C 0.05642(13) 0.71136(11) 0.44867(10) 0.0578(3) Uani 1 1 d .
C20 C 0.40895(12) 0.31953(11) 0.41537(8) 0.0522(3) Uani 1 1 d .
C18 C 0.31203(12) 0.41646(11) 0.51784(9) 0.0547(3) Uani 1 1 d .
H18 H 0.2403 0.4639 0.5327 0.066 Uiso 1 1 calc R
C32 C 0.14153(13) 0.89133(11) 0.33839(9) 0.0570(3) Uani 1 1 d .
C3 C 0.55190(13) 0.36933(11) 0.71650(9) 0.0550(3) Uani 1 1 d .
H3 H 0.6272 0.3266 0.7005 0.066 Uiso 1 1 calc R
C26 C 0.19433(13) 0.99854(12) 0.32723(9) 0.0587(3) Uani 1 1 d .
C19 C 0.30325(13) 0.39018(12) 0.43929(9) 0.0564(3) Uani 1 1 d .
H19 H 0.2260 0.4199 0.4018 0.068 Uiso 1 1 calc R
C25 C 0.20521(13) 1.02704(11) 0.40397(9) 0.0575(3) Uani 1 1 d .
H25 H 0.2368 1.0982 0.3967 0.069 Uiso 1 1 calc R
C8 C 0.20503(14) 0.55026(12) 0.78143(9) 0.0592(3) Uani 1 1 d .
C42 C 0.22360(16) 1.02211(12) 0.74148(10) 0.0638(3) Uani 1 1 d .
C44 C 0.15775(15) 0.89599(12) 0.66819(9) 0.0617(3) Uani 1 1 d .
H44 H 0.1248 0.8260 0.6737 0.074 Uiso 1 1 calc R
C22 C 0.53188(13) 0.30545(13) 0.54958(10) 0.0628(3) Uani 1 1 d .
H22 H 0.6101 0.2772 0.5861 0.075 Uiso 1 1 calc R
C16 C 0.77674(15) 0.43696(14) 0.84418(10) 0.0658(3) Uani 1 1 d .
H16 H 0.7608 0.5162 0.8025 0.079 Uiso 1 1 calc R
C21 C 0.52428(14) 0.27819(13) 0.47047(10) 0.0631(3) Uani 1 1 d .
H21 H 0.5966 0.2323 0.4546 0.076 Uiso 1 1 calc R
C7 C 0.20179(15) 0.58952(13) 0.85367(9) 0.0671(4) Uani 1 1 d .
H7 H 0.1219 0.6285 0.8680 0.081 Uiso 1 1 calc R
C5 C 0.43714(16) 0.51045(14) 0.88872(9) 0.0660(3) Uani 1 1 d .
H5 H 0.5136 0.4982 0.9251 0.079 Uiso 1 1 calc R
C33 C 0.24034(16) 1.07805(13) 0.23396(10) 0.0657(3) Uani 1 1 d .
C6 C 0.31923(17) 0.57079(15) 0.90619(10) 0.0719(4) Uani 1 1 d .
H6 H 0.3170 0.6000 0.9540 0.086 Uiso 1 1 calc R
C29 C 0.03971(15) 0.67329(13) 0.37766(11) 0.0672(3) Uani 1 1 d .
H29 H 0.0084 0.6006 0.3900 0.081 Uiso 1 1 calc R
C40 C 0.23521(17) 1.07889(13) 0.57600(10) 0.0676(4) Uani 1 1 d .
H40 H 0.2556 1.1344 0.5179 0.081 Uiso 1 1 calc R
C12 C 0.70862(16) 0.24279(14) 0.91577(10) 0.0701(4) Uani 1 1 d .
H12 H 0.6465 0.1904 0.9220 0.084 Uiso 1 1 calc R
C23 C 0.49607(16) 0.22622(15) 0.30952(11) 0.0710(4) Uani 1 1 d .
H23A H 0.4711 0.2193 0.2526 0.106 Uiso 1 1 calc GR
H23B H 0.5139 0.1478 0.3577 0.106 Uiso 1 1 calc GR
H23C H 0.5757 0.2649 0.2991 0.106 Uiso 1 1 calc GR
C43 C 0.17573(18) 0.91829(13) 0.74739(10) 0.0699(4) Uani 1 1 d .
H43 H 0.1556 0.8631 0.8057 0.084 Uiso 1 1 calc R
C41 C 0.25342(18) 1.10239(13) 0.65508(11) 0.0720(4) Uani 1 1 d .
H41 H 0.2858 1.1725 0.6499 0.086 Uiso 1 1 calc R
C28 C 0.07055(16) 0.74544(14) 0.28582(11) 0.0716(4) Uani 1 1 d .
H28 H 0.0574 0.7204 0.2372 0.086 Uiso 1 1 calc R
C38 C 0.18753(18) 1.19761(14) 0.19457(10) 0.0719(4) Uani 1 1 d .
H38 H 0.1201 1.2294 0.2254 0.086 Uiso 1 1 calc R
C27 C 0.11942(16) 0.85158(14) 0.26571(10) 0.0683(4) Uani 1 1 d .
H27 H 0.1382 0.8978 0.2040 0.082 Uiso 1 1 calc R
C15 C 0.89404(16) 0.39594(18) 0.89803(11) 0.0772(4) Uani 1 1 d .
H15 H 0.9568 0.4477 0.8919 0.093 Uiso 1 1 calc R
C14 C 0.91801(18) 0.27923(19) 0.96045(11) 0.0833(5) Uani 1 1 d .
H14 H 0.9970 0.2522 0.9962 0.100 Uiso 1 1 calc R
C13 C 0.82552(19) 0.20275(17) 0.96999(11) 0.0841(5) Uani 1 1 d .
H13 H 0.8411 0.1241 1.0128 0.101 Uiso 1 1 calc R
C37 C 0.2349(2) 1.27069(16) 0.10883(12) 0.0890(5) Uani 1 1 d .
H37 H 0.1981 1.3510 0.0822 0.107 Uiso 1 1 calc R
C45 C 0.2767(2) 1.14533(18) 0.82102(14) 0.0992(6) Uani 1 1 d .
H45A H 0.2179 1.2121 0.7793 0.149 Uiso 1 1 calc GR
H45B H 0.3678 1.1496 0.7989 0.149 Uiso 1 1 calc GR
H45C H 0.2718 1.1477 0.8827 0.149 Uiso 1 1 calc GR
C34 C 0.3426(2) 1.03377(17) 0.18749(13) 0.0996(6) Uani 1 1 d .
H34 H 0.3799 0.9536 0.2135 0.120 Uiso 1 1 calc R
C36 C 0.3353(3) 1.2251(2) 0.06360(13) 0.1082(7) Uani 1 1 d .
H36 H 0.3664 1.2742 0.0062 0.130 Uiso 1 1 calc R
C35 C 0.3901(3) 1.1076(2) 0.10258(16) 0.1211(9) Uani 1 1 d .
H35 H 0.4593 1.0769 0.0722 0.145 Uiso 1 1 calc R
H3A H 0.040(2) 0.6907(19) 0.5716(15) 0.101(6) Uiso 1 1 d .
H1 H 0.120(2) 0.5333(19) 0.6853(15) 0.108(7) Uiso 1 1 d .

loop_
_atom_site_aniso_label
_atom_site_aniso_U_11
_atom_site_aniso_U_22
_atom_site_aniso_U_33
_atom_site_aniso_U_23
_atom_site_aniso_U_13
_atom_site_aniso_U_12
O2 0.0622(5) 0.0771(6) 0.0660(5) -0.0399(5) -0.0046(4) -0.0020(4)
O3 0.0809(7) 0.0604(5) 0.0694(6) -0.0238(5) 0.0027(5) -0.0220(5)
O1 0.0627(6) 0.0864(7) 0.0685(6) -0.0342(5) 0.0002(5) 0.0033(5)
N1 0.0552(6) 0.0532(5) 0.0526(5) -0.0213(4) 0.0057(4) -0.0094(4)
N2 0.0490(5) 0.0480(5) 0.0580(6) -0.0197(4) 0.0029(4) -0.0032(4)
O4 0.1313(10) 0.0763(7) 0.0665(6) -0.0317(5) -0.0025(6) -0.0315(7)
C31 0.0462(6) 0.0505(6) 0.0604(7) -0.0240(5) 0.0026(5) 0.0012(5)
C9 0.0601(7) 0.0503(6) 0.0480(6) -0.0170(5) 0.0086(5) -0.0092(5)
C24 0.0470(6) 0.0469(6) 0.0574(6) -0.0185(5) 0.0034(5) -0.0015(4)
C39 0.0498(6) 0.0452(6) 0.0572(6) -0.0169(5) 0.0024(5) -0.0040(5)
C10 0.0626(7) 0.0544(6) 0.0468(6) -0.0173(5) 0.0066(5) -0.0089(5)
C17 0.0501(6) 0.0498(6) 0.0534(6) -0.0208(5) 0.0037(5) -0.0094(5)
C4 0.0579(7) 0.0562(6) 0.0499(6) -0.0197(5) 0.0050(5) -0.0121(5)
C11 0.0591(7) 0.0664(7) 0.0465(6) -0.0263(5) 0.0046(5) -0.0077(6)
C2 0.0540(6) 0.0481(6) 0.0525(6) -0.0194(5) 0.0046(5) -0.0105(5)
C30 0.0534(7) 0.0540(7) 0.0660(7) -0.0244(6) 0.0021(5) -0.0032(5)
C20 0.0544(6) 0.0522(6) 0.0537(6) -0.0232(5) 0.0023(5) -0.0102(5)
C18 0.0493(6) 0.0563(7) 0.0594(7) -0.0248(5) 0.0026(5) -0.0026(5)
C32 0.0553(7) 0.0538(6) 0.0605(7) -0.0241(5) 0.0058(5) 0.0022(5)
C3 0.0536(6) 0.0588(7) 0.0559(6) -0.0259(5) 0.0038(5) -0.0072(5)
C26 0.0591(7) 0.0538(7) 0.0585(7) -0.0192(5) 0.0072(5) -0.0008(5)
C19 0.0499(6) 0.0609(7) 0.0584(7) -0.0237(5) -0.0032(5) -0.0031(5)
C25 0.0616(7) 0.0499(6) 0.0591(7) -0.0187(5) 0.0067(5) -0.0083(5)
C8 0.0609(7) 0.0584(7) 0.0535(6) -0.0175(5) 0.0072(5) -0.0053(5)
C42 0.0756(9) 0.0574(7) 0.0618(7) -0.0250(6) -0.0027(6) -0.0112(6)
C44 0.0767(8) 0.0492(6) 0.0614(7) -0.0213(6) 0.0098(6) -0.0173(6)
C22 0.0520(7) 0.0743(8) 0.0678(8) -0.0364(7) -0.0080(6) 0.0037(6)
C16 0.0682(8) 0.0751(9) 0.0615(7) -0.0324(7) 0.0036(6) -0.0153(7)
C21 0.0526(7) 0.0715(8) 0.0722(8) -0.0393(7) -0.0032(6) 0.0055(6)
C7 0.0711(8) 0.0697(8) 0.0574(7) -0.0257(6) 0.0102(6) 0.0021(6)
C5 0.0718(8) 0.0763(9) 0.0520(7) -0.0286(6) 0.0012(6) -0.0042(7)
C33 0.0778(9) 0.0623(8) 0.0560(7) -0.0211(6) 0.0086(6) -0.0128(6)
C6 0.0850(10) 0.0793(9) 0.0549(7) -0.0335(7) 0.0064(7) -0.0009(7)
C29 0.0665(8) 0.0615(8) 0.0824(9) -0.0383(7) 0.0014(7) -0.0055(6)
C40 0.0863(10) 0.0550(7) 0.0594(7) -0.0143(6) 0.0025(7) -0.0235(7)
C12 0.0756(9) 0.0728(9) 0.0576(7) -0.0198(6) -0.0002(6) -0.0096(7)
C23 0.0718(9) 0.0805(9) 0.0732(9) -0.0458(8) 0.0027(7) -0.0031(7)
C43 0.0962(11) 0.0573(7) 0.0572(7) -0.0195(6) 0.0102(7) -0.0224(7)
C41 0.0916(11) 0.0565(7) 0.0716(9) -0.0219(6) -0.0025(7) -0.0269(7)
C28 0.0756(9) 0.0750(9) 0.0760(9) -0.0454(8) 0.0045(7) -0.0017(7)
C38 0.0852(10) 0.0642(8) 0.0635(8) -0.0189(6) -0.0040(7) -0.0135(7)
C27 0.0764(9) 0.0685(8) 0.0634(8) -0.0324(7) 0.0100(7) -0.0021(7)
C15 0.0649(8) 0.1111(13) 0.0736(9) -0.0529(9) 0.0049(7) -0.0195(8)
C14 0.0703(9) 0.1181(15) 0.0670(9) -0.0468(10) -0.0108(7) 0.0071(9)
C13 0.0920(12) 0.0889(11) 0.0598(8) -0.0206(8) -0.0101(8) 0.0066(9)
C37 0.1245(15) 0.0713(10) 0.0642(9) -0.0109(8) -0.0084(9) -0.0284(10)
C45 0.1332(17) 0.0880(12) 0.0951(12) -0.0481(10) -0.0134(12) -0.0305(11)
C34 0.1279(16) 0.0756(11) 0.0845(11) -0.0240(9) 0.0463(11) -0.0114(10)
C36 0.169(2) 0.0977(14) 0.0608(9) -0.0224(9) 0.0302(12) -0.0556(14)
C35 0.165(2) 0.1023(15) 0.0965(14) -0.0401(12) 0.0698(15) -0.0354(15)

loop_
_atom_type_symbol
_atom_type_description
_atom_type_scat_dispersion_real
_atom_type_scat_dispersion_imag
_atom_type_scat_source
C C 0.0181 0.0091 'International Tables Vol C Tables 4.2.6.8 and 6.1.1.4'
H H 0.0000 0.0000 'International Tables Vol C Tables 4.2.6.8 and 6.1.1.4'
N N 0.0311 0.0180 'International Tables Vol C Tables 4.2.6.8 and 6.1.1.4'
O O 0.0492 0.0322 'International Tables Vol C Tables 4.2.6.8 and 6.1.1.4'

loop_
_geom_angle_atom_site_label_1
_geom_angle_atom_site_label_2
_geom_angle_atom_site_label_3
_geom_angle
C20 O2 C23 117.66(11)
C30 O3 H3A 105.2(14)
C8 O1 H1 105.3(14)
C2 N1 C9 118.32(11)
C24 N2 C31 118.92(10)
C42 O4 C45 118.06(13)
N2 C31 C30 115.97(11)
N2 C31 C32 124.37(12)
C32 C31 C30 119.66(12)
N1 C9 C10 124.59(11)
N1 C9 C8 116.14(12)
C10 C9 C8 119.27(12)
N2 C24 C39 117.41(10)
N2 C24 C25 120.47(11)
C25 C24 C39 122.07(11)
C44 C39 C24 120.79(11)
C40 C39 C24 122.62(11)
C40 C39 C44 116.60(12)
C9 C10 C4 116.19(11)
C9 C10 C5 118.94(12)
C5 C10 C4 124.87(13)
C18 C17 C2 120.48(11)
C22 C17 C2 122.52(11)
C22 C17 C18 117.00(11)
C10 C4 C11 121.19(11)
C3 C4 C10 118.46(12)
C3 C4 C11 120.33(11)
C16 C11 C4 121.80(12)
C16 C11 C12 118.89(14)
C12 C11 C4 119.29(13)
N1 C2 C17 117.44(11)
N1 C2 C3 120.69(11)
C3 C2 C17 121.87(11)
O3 C30 C31 117.65(12)
O3 C30 C29 121.43(13)
C29 C30 C31 120.92(13)
O2 C20 C19 115.99(11)
O2 C20 C21 124.83(11)
C21 C20 C19 119.17(12)
C17 C18 H18 119.2
C19 C18 C17 121.50(11)
C19 C18 H18 119.2
C31 C32 C26 115.90(12)
C27 C32 C31 118.25(13)
C27 C32 C26 125.85(12)
C4 C3 C2 121.52(11)
C4 C3 H3 119.2
C2 C3 H3 119.2
C32 C26 C33 121.21(12)
C25 C26 C32 118.97(12)
C25 C26 C33 119.80(13)
C20 C19 H19 119.8
C18 C19 C20 120.50(12)
C18 C19 H19 119.8
C24 C25 H25 119.3
C26 C25 C24 121.34(12)
C26 C25 H25 119.3
O1 C8 C9 118.29(12)
O1 C8 C7 121.23(12)
C7 C8 C9 120.47(13)
O4 C42 C43 116.15(12)
O4 C42 C41 124.84(13)
C41 C42 C43 119.00(13)
C39 C44 H44 119.3
C43 C44 C39 121.41(12)
C43 C44 H44 119.3
C17 C22 H22 119.0
C21 C22 C17 122.06(12)
C21 C22 H22 119.0
C11 C16 H16 119.9
C11 C16 C15 120.17(15)
C15 C16 H16 119.9
C20 C21 C22 119.73(12)
C20 C21 H21 120.1
C22 C21 H21 120.1
C8 C7 H7 120.1
C8 C7 C6 119.71(13)
C6 C7 H7 120.1
C10 C5 H5 120.0
C6 C5 C10 120.04(14)
C6 C5 H5 120.0
C38 C33 C26 121.29(13)
C38 C33 C34 118.63(14)
C34 C33 C26 120.00(14)
C7 C6 H6 119.3
C5 C6 C7 121.50(13)
C5 C6 H6 119.3
C30 C29 H29 120.5
C30 C29 C28 118.99(14)
C28 C29 H29 120.5
C39 C40 H40 118.8
C41 C40 C39 122.50(12)
C41 C40 H40 118.8
C11 C12 H12 119.7
C13 C12 C11 120.60(16)
C13 C12 H12 119.7
O2 C23 H23A 109.5
O2 C23 H23B 109.5
O2 C23 H23C 109.5
H23A C23 H23B 109.5
H23A C23 H23C 109.5
H23B C23 H23C 109.5
C42 C43 H43 119.6
C44 C43 C42 120.70(13)
C44 C43 H43 119.6
C42 C41 C40 119.78(13)
C42 C41 H41 120.1
C40 C41 H41 120.1
C29 C28 H28 119.1
C27 C28 C29 121.89(13)
C27 C28 H28 119.1
C33 C38 H38 119.9
C33 C38 C37 120.20(17)
C37 C38 H38 119.9
C32 C27 H27 119.9
C28 C27 C32 120.24(14)
C28 C27 H27 119.9
C16 C15 H15 119.8
C14 C15 C16 120.40(16)
C14 C15 H15 119.8
C15 C14 H14 120.0
C13 C14 C15 119.99(15)
C13 C14 H14 120.0
C12 C13 H13 120.0
C14 C13 C12 119.94(17)
C14 C13 H13 120.0
C38 C37 H37 119.8
C36 C37 C38 120.33(17)
C36 C37 H37 119.8
O4 C45 H45A 109.5
O4 C45 H45B 109.5
O4 C45 H45C 109.5
H45A C45 H45B 109.5
H45A C45 H45C 109.5
H45B C45 H45C 109.5
C33 C34 H34 119.6
C33 C34 C35 120.73(19)
C35 C34 H34 119.6
C37 C36 H36 120.0
C35 C36 C37 120.05(16)
C35 C36 H36 120.0
C34 C35 H35 120.0
C36 C35 C34 120.0(2)
C36 C35 H35 120.0

loop_
_geom_bond_atom_site_label_1
_geom_bond_atom_site_label_2
_geom_bond_distance
O2 C20 1.3634(15)
O2 C23 1.4232(17)
O3 C30 1.3593(17)
O3 H3A 0.90(2)
O1 C8 1.3558(17)
O1 H1 0.93(2)
N1 C9 1.3596(16)
N1 C2 1.3277(16)
N2 C31 1.3589(16)
N2 C24 1.3248(16)
O4 C42 1.3670(18)
O4 C45 1.420(2)
C31 C30 1.4187(18)
C31 C32 1.4146(18)
C9 C10 1.4095(19)
C9 C8 1.4257(18)
C24 C39 1.4790(18)
C24 C25 1.4272(17)
C39 C44 1.3910(18)
C39 C40 1.3852(18)
C10 C4 1.4236(18)
C10 C5 1.4138(18)
C17 C2 1.4773(17)
C17 C18 1.3976(17)
C17 C22 1.3886(18)
C4 C11 1.4944(18)
C4 C3 1.3678(17)
C11 C16 1.382(2)
C11 C12 1.388(2)
C2 C3 1.4217(17)
C30 C29 1.365(2)
C20 C19 1.3900(18)
C20 C21 1.3809(18)
C18 H18 0.9300
C18 C19 1.3731(18)
C32 C26 1.4255(19)
C32 C27 1.414(2)
C3 H3 0.9300
C26 C25 1.3648(19)
C26 C33 1.4932(18)
C19 H19 0.9300
C25 H25 0.9300
C8 C7 1.364(2)
C42 C43 1.3848(19)
C42 C41 1.371(2)
C44 H44 0.9300
C44 C43 1.371(2)
C22 H22 0.9300
C22 C21 1.3866(19)
C16 H16 0.9300
C16 C15 1.387(2)
C21 H21 0.9300
C7 H7 0.9300
C7 C6 1.400(2)
C5 H5 0.9300
C5 C6 1.368(2)
C33 C38 1.380(2)
C33 C34 1.383(2)
C6 H6 0.9300
C29 H29 0.9300
C29 C28 1.402(2)
C40 H40 0.9300
C40 C41 1.378(2)
C12 H12 0.9300
C12 C13 1.387(2)
C23 H23A 0.9600
C23 H23B 0.9600
C23 H23C 0.9600
C43 H43 0.9300
C41 H41 0.9300
C28 H28 0.9300
C28 C27 1.367(2)
C38 H38 0.9300
C38 C37 1.391(2)
C27 H27 0.9300
C15 H15 0.9300
C15 C14 1.375(3)
C14 H14 0.9300
C14 C13 1.370(3)
C13 H13 0.9300
C37 H37 0.9300
C37 C36 1.367(3)
C45 H45A 0.9600
C45 H45B 0.9600
C45 H45C 0.9600
C34 H34 0.9300
C34 C35 1.386(3)
C36 H36 0.9300
C36 C35 1.364(3)
C35 H35 0.9300
